data_1512364
loop_
_publ_author_name
'Cordes, Jens'
'Murray, Philip R. D.'
'White, Andrew J. P.'
'Barrett, Anthony G. M.'

_publ_section_title
;
 1,7-Diazaspiro[5.5]undecane - A Neglected Heterocycle.
;
_journal_issue 19
_journal_name_full 'Organic letters'
_journal_page_first 4992
_journal_page_last 4995
_journal_paper_doi 10.1021/ol402301g
_journal_volume 15
_journal_year 2013
_chemical_formula_moiety 'C10 H17 N3 O3 S'
_chemical_formula_sum 'C10 H17 N3 O3 S'
_chemical_formula_weight 259.33
_chemical_name_systematic
; 
 ? 
;
_space_group_IT_number 14
_symmetry_cell_setting monoclinic
_symmetry_space_group_name_Hall '-P 2yn'
_symmetry_space_group_name_H-M 'P 1 21/n 1'
_atom_sites_solution_hydrogens geom
_atom_sites_solution_primary direct
_atom_sites_solution_secondary difmap
_audit_creation_method SHELXL-97
_cell_angle_alpha 90.00
_cell_angle_beta 103.252(3)
_cell_angle_gamma 90.00
_cell_formula_units_Z 4
_cell_length_a 8.0895(3)
_cell_length_b 10.0087(3)
_cell_length_c 15.3162(5)
_cell_measurement_reflns_used 4289
_cell_measurement_temperature 173
_cell_measurement_theta_max 28.4100
_cell_measurement_theta_min 3.7550
_cell_volume 1207.06(7)
_computing_cell_refinement 'CrysAlis RED, Oxford Diffraction Ltd'
_computing_data_collection 'CrysAlis CCD, Oxford Diffraction Ltd'
_computing_data_reduction 'CrysAlis RED, Oxford Diffraction Ltd'
_computing_molecular_graphics 'Bruker SHELXTL'
_computing_publication_material 'Bruker SHELXTL'
_computing_structure_refinement 'SHELXL-97 (Sheldrick, 1997)'
_computing_structure_solution 'SHELXS-97 (Sheldrick, 1990)'
_diffrn_ambient_temperature 173
_diffrn_detector_area_resol_mean 15.9825
_diffrn_measured_fraction_theta_full 0.988
_diffrn_measured_fraction_theta_max 0.864
_diffrn_measurement_device_type 'OD Xcalibur 3'
_diffrn_measurement_method 'omega scans'
_diffrn_radiation_monochromator graphite
_diffrn_radiation_source 'Enhance (Mo) X-ray Source'
_diffrn_radiation_type MoK\a
_diffrn_radiation_wavelength 0.71073
_diffrn_reflns_av_R_equivalents 0.0202
_diffrn_reflns_av_sigmaI/netI 0.0236
_diffrn_reflns_limit_h_max 9
_diffrn_reflns_limit_h_min -9
_diffrn_reflns_limit_k_max 13
_diffrn_reflns_limit_k_min -12
_diffrn_reflns_limit_l_max 20
_diffrn_reflns_limit_l_min -14
_diffrn_reflns_number 9446
_diffrn_reflns_theta_full 26.50
_diffrn_reflns_theta_max 28.90
_diffrn_reflns_theta_min 3.19
_exptl_absorpt_coefficient_mu 0.270
_exptl_absorpt_correction_T_max 0.974
_exptl_absorpt_correction_T_min 0.960
_exptl_absorpt_correction_type analytical
_exptl_absorpt_process_details
; 
CrysAlisPro, Agilent Technologies, 
Version 1.171.36.28 (release 01-02-2013 CrysAlis171 .NET) 
(compiled Feb  1 2013,16:14:44) 
Analytical numeric absorption correction using a multifaceted crystal 
model based on expressions derived by R.C. Clark & J.S. Reid. 
(Clark, R. C. & Reid, J. S. (1995). Acta Cryst. A51, 887-897) 
;
_exptl_crystal_colour Colourless
_exptl_crystal_density_diffrn 1.427
_exptl_crystal_density_method 'not measured'
_exptl_crystal_description blocks
_exptl_crystal_F_000 552
_exptl_crystal_size_max 0.26
_exptl_crystal_size_mid 0.15
_exptl_crystal_size_min 0.14
_refine_diff_density_max 0.354
_refine_diff_density_min -0.405
_refine_diff_density_rms 0.046
_refine_ls_extinction_method none
_refine_ls_goodness_of_fit_ref 1.088
_refine_ls_hydrogen_treatment mixed
_refine_ls_matrix_type full
_refine_ls_number_parameters 158
_refine_ls_number_reflns 2745
_refine_ls_number_restraints 1
_refine_ls_restrained_S_all 1.088
_refine_ls_R_factor_all 0.0398
_refine_ls_R_factor_gt 0.0325
_refine_ls_shift/su_max 0.001
_refine_ls_shift/su_mean 0.000
_refine_ls_structure_factor_coef Fsqd
_refine_ls_weighting_details 'calc w=1/[\s^2^(Fo^2^)+(0.0328P)^2^+0.4822P] where P=(Fo^2^+2Fc^2^)/3'
_refine_ls_weighting_scheme calc
_refine_ls_wR_factor_gt 0.0777
_refine_ls_wR_factor_ref 0.0813
_reflns_number_gt 2375
_reflns_number_total 2745
_reflns_threshold_expression >2sigma(I)
_cod_data_source_file ol402301g_si_001.cif
_cod_data_source_block 29
_cod_depositor_comments
;
The following automatic conversions were performed:

'_symmetry_cell_setting' value 'Monoclinic' changed to 'monoclinic'
according to /home/saulius/struct/CIF-dictionaries/cif_core.dic
dictionary named 'cif_core.dic' version 2.4.2 from 2011-04-26.

Automatic conversion script
Id: cif_fix_values 1891 2012-01-12 08:04:46Z andrius 
;
_cod_original_sg_symbol_H-M P2(1)/n
_cod_database_code 1512364

loop_
_symmetry_equiv_pos_as_xyz
'x, y, z'
'-x+1/2, y+1/2, -z+1/2'
'-x, -y, -z'
'x-1/2, -y-1/2, z-1/2'

loop_
_atom_site_label
_atom_site_type_symbol
_atom_site_fract_x
_atom_site_fract_y
_atom_site_fract_z
_atom_site_U_iso_or_equiv
_atom_site_adp_type
_atom_site_occupancy
_atom_site_symmetry_multiplicity
_atom_site_calc_flag
_atom_site_refinement_flags
N1 N 0.73716(15) 0.80400(12) 0.24077(8) 0.0196(3) Uani 1 1 d .
C2 C 0.7527(2) 0.75093(17) 0.33298(10) 0.0275(3) Uani 1 1 d .
H2A H 0.7739 0.6535 0.3338 0.033 Uiso 1 1 calc R
H2B H 0.6459 0.7667 0.3525 0.033 Uiso 1 1 calc R
C3 C 0.8987(2) 0.82093(19) 0.39599(10) 0.0349(4) Uani 1 1 d .
H3A H 0.9172 0.7798 0.4562 0.042 Uiso 1 1 calc R
H3B H 0.8691 0.9161 0.4015 0.042 Uiso 1 1 calc R
C4 C 1.0614(2) 0.8118(2) 0.36258(10) 0.0356(4) Uani 1 1 d .
H4A H 1.1019 0.7182 0.3669 0.043 Uiso 1 1 calc R
H4B H 1.1503 0.8675 0.4010 0.043 Uiso 1 1 calc R
C5 C 1.03279(19) 0.85909(16) 0.26536(10) 0.0252(3) Uani 1 1 d .
H5A H 1.1390 0.8471 0.2445 0.030 Uiso 1 1 calc R
H5B H 1.0054 0.9556 0.2625 0.030 Uiso 1 1 calc R
C6 C 0.88851(18) 0.78273(14) 0.20227(9) 0.0186(3) Uani 1 1 d .
C7 C 0.9279(2) 0.63400(15) 0.19247(10) 0.0249(3) Uani 1 1 d .
H7A H 0.9568 0.5924 0.2527 0.030 Uiso 1 1 calc R
H7B H 0.8252 0.5890 0.1572 0.030 Uiso 1 1 calc R
C8 C 1.0745(2) 0.61199(16) 0.14650(11) 0.0292(3) Uani 1 1 d .
H8A H 1.1812 0.6461 0.1854 0.035 Uiso 1 1 calc R
H8B H 1.0886 0.5152 0.1372 0.035 Uiso 1 1 calc R
C9 C 1.0403(2) 0.68377(19) 0.05652(11) 0.0342(4) Uani 1 1 d .
H9A H 1.1414 0.6761 0.0306 0.041 Uiso 1 1 calc R
H9B H 0.9437 0.6403 0.0147 0.041 Uiso 1 1 calc R
C10 C 0.9997(2) 0.83033(18) 0.06616(11) 0.0301(4) Uani 1 1 d .
H10A H 1.1012 0.8767 0.1016 0.036 Uiso 1 1 calc R
H10B H 0.9687 0.8724 0.0061 0.036 Uiso 1 1 calc R
N11 N 0.85728(15) 0.84455(12) 0.11141(8) 0.0213(3) Uani 1 1 d .
S12 S 0.55027(4) 0.79102(3) 0.17381(2) 0.01882(11) Uani 1 1 d .
O13 O 0.42530(13) 0.83706(11) 0.21912(7) 0.0275(2) Uani 1 1 d .
O14 O 0.52086(14) 0.66505(11) 0.12914(7) 0.0275(3) Uani 1 1 d .
N15 N 0.57538(15) 0.90759(12) 0.10329(8) 0.0217(3) Uani 1 1 d D
H15 H 0.4803(13) 0.9455(17) 0.0706(10) 0.038(5) Uiso 1 1 d D
C16 C 0.71797(17) 0.91133(14) 0.06781(9) 0.0198(3) Uani 1 1 d .
O16 O 0.71242(13) 0.97652(11) -0.00143(7) 0.0276(3) Uani 1 1 d .

loop_
_atom_site_aniso_label
_atom_site_aniso_U_11
_atom_site_aniso_U_22
_atom_site_aniso_U_33
_atom_site_aniso_U_23
_atom_site_aniso_U_13
_atom_site_aniso_U_12
N1 0.0158(6) 0.0253(6) 0.0173(6) 0.0026(5) 0.0034(4) 0.0003(5)
C2 0.0287(9) 0.0343(8) 0.0209(7) 0.0083(6) 0.0088(6) 0.0045(7)
C3 0.0348(9) 0.0491(11) 0.0180(7) 0.0032(7) 0.0001(6) 0.0068(8)
C4 0.0256(9) 0.0489(11) 0.0267(8) 0.0007(7) -0.0054(7) 0.0043(7)
C5 0.0179(7) 0.0280(8) 0.0278(8) -0.0003(6) 0.0012(6) -0.0002(6)
C6 0.0159(7) 0.0203(7) 0.0192(7) 0.0037(5) 0.0036(5) 0.0019(5)
C7 0.0244(8) 0.0197(7) 0.0321(8) 0.0028(6) 0.0097(6) 0.0017(6)
C8 0.0264(8) 0.0261(8) 0.0367(9) 0.0010(7) 0.0107(7) 0.0064(6)
C9 0.0270(9) 0.0473(10) 0.0310(8) 0.0011(7) 0.0123(7) 0.0104(7)
C10 0.0212(8) 0.0428(10) 0.0297(8) 0.0127(7) 0.0125(6) 0.0074(7)
N11 0.0163(6) 0.0273(7) 0.0211(6) 0.0077(5) 0.0062(5) 0.0036(5)
S12 0.01512(18) 0.02114(19) 0.02026(18) 0.00239(13) 0.00420(12) -0.00106(13)
O13 0.0190(5) 0.0360(6) 0.0291(6) 0.0007(5) 0.0089(4) 0.0005(5)
O14 0.0265(6) 0.0236(6) 0.0312(6) -0.0013(4) 0.0040(4) -0.0049(4)
N15 0.0154(6) 0.0241(7) 0.0251(6) 0.0079(5) 0.0035(5) 0.0032(5)
C16 0.0172(7) 0.0193(7) 0.0222(7) 0.0019(5) 0.0033(5) -0.0007(5)
O16 0.0217(6) 0.0338(6) 0.0280(6) 0.0145(5) 0.0067(4) 0.0048(5)

loop_
_atom_type_symbol
_atom_type_description
_atom_type_scat_dispersion_real
_atom_type_scat_dispersion_imag
_atom_type_scat_source
C C 0.0033 0.0016 'International Tables Vol C Tables 4.2.6.8 and 6.1.1.4'
H H 0.0000 0.0000 'International Tables Vol C Tables 4.2.6.8 and 6.1.1.4'
N N 0.0061 0.0033 'International Tables Vol C Tables 4.2.6.8 and 6.1.1.4'
O O 0.0106 0.0060 'International Tables Vol C Tables 4.2.6.8 and 6.1.1.4'
S S 0.1246 0.1234 'International Tables Vol C Tables 4.2.6.8 and 6.1.1.4'

loop_
_geom_angle_atom_site_label_1
_geom_angle_atom_site_label_2
_geom_angle_atom_site_label_3
_geom_angle
C2 N1 C6 115.23(11)
C2 N1 S12 115.76(10)
C6 N1 S12 117.93(9)
N1 C2 C3 108.90(13)
C2 C3 C4 111.50(14)
C3 C4 C5 111.08(13)
C4 C5 C6 112.46(13)
N11 C6 N1 109.34(10)
N11 C6 C7 107.78(11)
N1 C6 C7 112.62(11)
N11 C6 C5 108.79(11)
N1 C6 C5 104.75(11)
C7 C6 C5 113.46(12)
C8 C7 C6 112.65(12)
C9 C8 C7 110.49(13)
C10 C9 C8 111.50(13)
N11 C10 C9 110.33(13)
C16 N11 C10 117.87(11)
C16 N11 C6 127.70(12)
C10 N11 C6 114.42(11)
O13 S12 O14 117.33(7)
O13 S12 N1 109.11(6)
O14 S12 N1 113.67(7)
O13 S12 N15 107.46(7)
O14 S12 N15 110.24(6)
N1 S12 N15 96.97(6)
C16 N15 S12 121.33(10)
O16 C16 N11 123.22(13)
O16 C16 N15 118.76(12)
N11 C16 N15 118.01(12)

loop_
_geom_bond_atom_site_label_1
_geom_bond_atom_site_label_2
_geom_bond_distance
N1 C2 1.4871(18)
N1 C6 1.4909(18)
N1 S12 1.6258(12)
C2 C3 1.514(2)
C3 C4 1.521(2)
C4 C5 1.529(2)
C5 C6 1.537(2)
C6 N11 1.4908(17)
C6 C7 1.537(2)
C7 C8 1.528(2)
C8 C9 1.522(2)
C9 C10 1.518(2)
C10 N11 1.4811(18)
N11 C16 1.3482(18)
S12 O13 1.4274(11)
S12 O14 1.4282(11)
S12 N15 1.6341(12)
N15 C16 1.3836(18)
C16 O16 1.2372(17)
